data_1512863
loop_
_publ_author_name
'Anita Abedi'
'Vahid Amani'
'Roman Boca'
'Lubor Dlhan'
'Hamid Reza Khavasi'
'Nasser Safari'

_publ_section_title
;
 Bis(isothiocyanato)iron(II) complexes with bithiazole ligands: Structure
 and magnetic studies
;
_journal_name_full
;
Inorganica Chimica Acta
;
_journal_page_first 58
_journal_page_last 66
_journal_paper_doi 10.1016/j.ica.2012.10.037
_journal_volume 395
_journal_year 2013
_chemical_formula_sum 'C18 H16 Fe N6 S6'
_chemical_formula_weight 564.64
_space_group_IT_number 15
_symmetry_cell_setting monoclinic
_symmetry_space_group_name_Hall '-C 2yc'
_symmetry_space_group_name_H-M 'C 1 2/c 1'
_atom_sites_solution_hydrogens geom
_atom_sites_solution_primary direct
_atom_sites_solution_secondary difmap
_cell_angle_alpha 90.00
_cell_angle_beta 99.858(6)
_cell_angle_gamma 90.00
_cell_formula_units_Z 4
_cell_length_a 11.1173(10)
_cell_length_b 14.5443(11)
_cell_length_c 15.5205(11)
_cell_measurement_reflns_used 5989
_cell_measurement_temperature 298(2)
_cell_measurement_theta_max 24.99
_cell_measurement_theta_min 2.33
_cell_volume 2472.5(3)
_computing_cell_refinement 'X-Area 1.31 (Stoe & Cie GmbH, 2005)'
_computing_data_collection 'X-Area 1.31 (Stoe & Cie GmbH, 2005)'
_computing_data_reduction 'X-Area 1.31 (Stoe & Cie GmbH, 2005)'
_computing_molecular_graphics 'ORTEP-3 for Windows (Farrugia, 1997)'
_computing_publication_material 'WinGX (Farrugia, 1999)'
_computing_structure_refinement 'SHELXL-97 (Sheldrick, 1997)'
_computing_structure_solution 'SHELXS-97 (Sheldrick, 1990)'
_diffrn_ambient_temperature 293(2)
_diffrn_measured_fraction_theta_full 0.998
_diffrn_measured_fraction_theta_max 0.998
_diffrn_measurement_device_type 'STOE IPDS IIT'
_diffrn_measurement_method 'rotation method'
_diffrn_radiation_monochromator graphite
_diffrn_radiation_source 'fine-focus sealed tube'
_diffrn_radiation_type MoK\a
_diffrn_radiation_wavelength 0.71073
_diffrn_reflns_av_R_equivalents 0.0569
_diffrn_reflns_av_sigmaI/netI 0.0480
_diffrn_reflns_limit_h_max 13
_diffrn_reflns_limit_h_min -13
_diffrn_reflns_limit_k_max 17
_diffrn_reflns_limit_k_min -16
_diffrn_reflns_limit_l_max 18
_diffrn_reflns_limit_l_min -16
_diffrn_reflns_number 5989
_diffrn_reflns_theta_full 24.99
_diffrn_reflns_theta_max 24.99
_diffrn_reflns_theta_min 2.33
_diffrn_standards_number 0
_exptl_absorpt_coefficient_mu 1.135
_exptl_absorpt_correction_T_max 0.800
_exptl_absorpt_correction_T_min 0.740
_exptl_absorpt_correction_type numerical
_exptl_absorpt_process_details 'optically, by XRED and XSHARE softwares'
_exptl_crystal_colour Red
_exptl_crystal_density_diffrn 1.517
_exptl_crystal_density_method 'not measured'
_exptl_crystal_description Plate
_exptl_crystal_F_000 1152
_exptl_crystal_size_max 0.30
_exptl_crystal_size_mid 0.22
_exptl_crystal_size_min 0.10
_refine_diff_density_max 1.411
_refine_diff_density_min -0.659
_refine_diff_density_rms 0.110
_refine_ls_extinction_method none
_refine_ls_goodness_of_fit_ref 1.063
_refine_ls_hydrogen_treatment constr
_refine_ls_matrix_type full
_refine_ls_number_parameters 141
_refine_ls_number_reflns 2179
_refine_ls_number_restraints 0
_refine_ls_restrained_S_all 1.063
_refine_ls_R_factor_all 0.1249
_refine_ls_R_factor_gt 0.0919
_refine_ls_shift/su_max 0.009
_refine_ls_shift/su_mean 0.002
_refine_ls_structure_factor_coef Fsqd
_refine_ls_weighting_details 'calc w=1/[\s^2^(Fo^2^)+(0.1783P)^2^+3.9788P] where P=(Fo^2^+2Fc^2^)/3'
_refine_ls_weighting_scheme calc
_refine_ls_wR_factor_gt 0.2679
_refine_ls_wR_factor_ref 0.2917
_reflns_number_gt 1414
_reflns_number_total 2179
_reflns_threshold_expression >2sigma(I)
_cod_data_source_file ICA-2013-395-58-66-2.cif
_cod_data_source_block Fe
_cod_depositor_comments
;
The following automatic conversions were performed:

'_exptl_absorpt_correction_type' value 'Numerical' changed to
'numerical' according to the built-in table from CIF Core dictionary
named 'cif_core.dic' version 2.4.1 from 2010-06-29.

Automatic conversion script
Id: cif_fix_values 1891 2012-01-12 08:04:46Z andrius 
;
_cod_original_sg_symbol_H-M C2/c
_cod_original_formula_sum 'C18 H16 Fe1 N6 S6'
_cod_database_code 1512863

loop_
_symmetry_equiv_pos_as_xyz
'x, y, z'
'-x, y, -z+1/2'
'x+1/2, y+1/2, z'
'-x+1/2, y+1/2, -z+1/2'
'-x, -y, -z'
'x, -y, z-1/2'
'-x+1/2, -y+1/2, -z'
'x+1/2, -y+1/2, z-1/2'

loop_
_atom_site_label
_atom_site_type_symbol
_atom_site_fract_x
_atom_site_fract_y
_atom_site_fract_z
_atom_site_U_iso_or_equiv
_atom_site_adp_type
_atom_site_occupancy
_atom_site_symmetry_multiplicity
_atom_site_calc_flag
_atom_site_refinement_flags
C1 C 0.1998(11) 0.7360(9) 0.2381(9) 0.125(4) Uani 1 1 d .
H1A H 0.2062 0.7229 0.1784 0.149 Uiso 1 1 calc R
H1B H 0.2584 0.7822 0.2607 0.149 Uiso 1 1 calc R
H1C H 0.1190 0.7579 0.2408 0.149 Uiso 1 1 calc R
C2 C 0.2228(9) 0.6550(9) 0.2886(7) 0.095(3) Uani 1 1 d .
C3 C 0.1921(12) 0.5244(8) 0.3738(7) 0.106(4) Uani 1 1 d .
H3A H 0.1643 0.4755 0.4036 0.128 Uiso 1 1 calc R
C4 C 0.3215(10) 0.5300(8) 0.3509(6) 0.093(3) Uani 1 1 d .
C5 C 0.4293(11) 0.4744(6) 0.3740(5) 0.095(3) Uani 1 1 d .
C6 C 0.4425(12) 0.3983(8) 0.4239(7) 0.111(4) Uani 1 1 d .
H6A H 0.3797 0.3692 0.4459 0.134 Uiso 1 1 calc R
C7 C 0.6301(12) 0.4538(7) 0.3795(6) 0.094(3) Uani 1 1 d .
C8 C 0.7597(13) 0.4685(8) 0.3679(7) 0.122(5) Uani 1 1 d .
H8A H 0.7871 0.5276 0.3910 0.147 Uiso 1 1 calc R
H8B H 0.7648 0.4661 0.3068 0.147 Uiso 1 1 calc R
H8C H 0.8103 0.4213 0.3985 0.147 Uiso 1 1 calc R
C9 C 0.5587(7) 0.7693(5) 0.4045(5) 0.0668(19) Uani 1 1 d .
N1 N 0.3270(7) 0.6038(5) 0.3009(4) 0.082(2) Uani 1 1 d .
N2 N 0.5392(7) 0.5038(5) 0.3479(4) 0.081(2) Uani 1 1 d .
N3 N 0.5567(7) 0.7164(5) 0.3492(5) 0.0806(19) Uani 1 1 d .
Fe1 Fe 0.5000 0.62136(10) 0.2500 0.0614(6) Uani 1 2 d S
S1 S 0.1166(3) 0.6070(4) 0.3426(3) 0.1533(18) Uani 1 1 d .
S2 S 0.5922(4) 0.36238(19) 0.4411(2) 0.1329(15) Uani 1 1 d .
S3 S 0.5662(3) 0.83863(18) 0.48707(17) 0.1063(10) Uani 1 1 d .

loop_
_atom_site_aniso_label
_atom_site_aniso_U_11
_atom_site_aniso_U_22
_atom_site_aniso_U_33
_atom_site_aniso_U_23
_atom_site_aniso_U_13
_atom_site_aniso_U_12
C1 0.121(9) 0.133(10) 0.124(10) -0.012(9) 0.033(7) 0.040(8)
C2 0.083(6) 0.125(8) 0.082(7) -0.022(6) 0.030(5) -0.006(6)
C3 0.149(9) 0.107(7) 0.079(7) -0.004(6) 0.063(6) -0.054(7)
C4 0.105(7) 0.116(8) 0.053(5) 0.003(5) 0.003(4) -0.022(6)
C5 0.169(10) 0.072(5) 0.045(4) -0.001(4) 0.023(5) -0.051(6)
C6 0.152(10) 0.091(7) 0.080(7) 0.029(5) -0.013(6) -0.019(6)
C7 0.138(8) 0.073(6) 0.066(6) -0.004(5) 0.002(5) -0.001(6)
C8 0.186(13) 0.090(7) 0.077(7) 0.016(6) -0.015(7) 0.034(8)
C9 0.083(5) 0.062(4) 0.059(4) -0.005(4) 0.024(4) -0.030(4)
N1 0.114(6) 0.078(5) 0.058(4) -0.005(3) 0.025(4) -0.023(4)
N2 0.126(6) 0.064(4) 0.049(4) 0.004(3) 0.003(4) -0.005(4)
N3 0.102(5) 0.069(4) 0.073(4) -0.003(4) 0.021(4) -0.015(3)
Fe1 0.0834(10) 0.0549(9) 0.0495(9) 0.000 0.0216(6) 0.000
S1 0.102(2) 0.249(6) 0.117(3) 0.017(3) 0.0428(18) -0.014(3)
S2 0.242(4) 0.0717(16) 0.0762(19) 0.0221(13) 0.003(2) -0.0087(19)
S3 0.181(3) 0.0722(15) 0.0754(17) -0.0109(12) 0.0490(17) -0.0210(15)

loop_
_atom_type_symbol
_atom_type_description
_atom_type_scat_dispersion_real
_atom_type_scat_dispersion_imag
_atom_type_scat_source
C C 0.0033 0.0016 'International Tables Vol C Tables 4.2.6.8 and 6.1.1.4'
H H 0.0000 0.0000 'International Tables Vol C Tables 4.2.6.8 and 6.1.1.4'
N N 0.0061 0.0033 'International Tables Vol C Tables 4.2.6.8 and 6.1.1.4'
O O 0.0106 0.0060 'International Tables Vol C Tables 4.2.6.8 and 6.1.1.4'
Fe Fe 0.3463 0.8444 'International Tables Vol C Tables 4.2.6.8 and 6.1.1.4'
Cl Cl 0.1484 0.1585 'International Tables Vol C Tables 4.2.6.8 and 6.1.1.4'
S S 0.1246 0.1234 'International Tables Vol C Tables 4.2.6.8 and 6.1.1.4'
K K 0.2009 0.2494 'International Tables Vol C Tables 4.2.6.8 and 6.1.1.4'

loop_
_geom_angle_atom_site_label_1
_geom_angle_atom_site_label_2
_geom_angle_atom_site_label_3
_geom_angle
_geom_angle_site_symmetry_1
_geom_angle_site_symmetry_3
C2 C1 H1A 109.5 . .
C2 C1 H1B 109.5 . .
H1A C1 H1B 109.5 . .
C2 C1 H1C 109.5 . .
H1A C1 H1C 109.5 . .
H1B C1 H1C 109.5 . .
N1 C2 C1 127.0(9) . .
N1 C2 S1 110.5(9) . .
C1 C2 S1 122.5(9) . .
S1 C3 C4 112.1(7) . .
S1 C3 H3A 123.9 . .
C4 C3 H3A 123.9 . .
N1 C4 C5 118.6(9) . .
N1 C4 C3 108.3(10) . .
C5 C4 C3 133.0(10) . .
C6 C5 N2 113.5(11) . .
C6 C5 C4 127.7(11) . .
N2 C5 C4 118.7(8) . .
C5 C6 S2 110.3(10) . .
C5 C6 H6A 124.8 . .
S2 C6 H6A 124.8 . .
N2 C7 C8 126.1(10) . .
N2 C7 S2 113.5(10) . .
C8 C7 S2 120.4(8) . .
C7 C8 H8A 109.5 . .
C7 C8 H8B 109.5 . .
H8A C8 H8B 109.5 . .
C7 C8 H8C 109.5 . .
H8A C8 H8C 109.5 . .
H8B C8 H8C 109.5 . .
N3 C9 S3 176.0(8) . .
C4 N1 C2 113.5(9) . .
C4 N1 Fe1 115.5(7) . .
C2 N1 Fe1 131.0(7) . .
C7 N2 C5 112.6(9) . .
C7 N2 Fe1 137.2(8) . .
C5 N2 Fe1 110.0(6) . .
C9 N3 Fe1 163.7(7) . .
N3 Fe1 N3 97.0(4) . 2_655
N3 Fe1 N1 99.7(3) . 2_655
N3 Fe1 N1 89.1(3) 2_655 2_655
N3 Fe1 N1 89.1(3) . .
N3 Fe1 N1 99.7(3) 2_655 .
N1 Fe1 N1 166.7(4) 2_655 .
N3 Fe1 N2 171.4(3) . 2_655
N3 Fe1 N2 90.3(3) 2_655 2_655
N1 Fe1 N2 75.8(3) 2_655 2_655
N1 Fe1 N2 94.1(3) . 2_655
N3 Fe1 N2 90.3(3) . .
N3 Fe1 N2 171.4(3) 2_655 .
N1 Fe1 N2 94.1(3) 2_655 .
N1 Fe1 N2 75.8(3) . .
N2 Fe1 N2 82.8(3) 2_655 .
C3 S1 C2 95.2(6) . .
C6 S2 C7 90.1(6) . .

loop_
_geom_bond_atom_site_label_1
_geom_bond_atom_site_label_2
_geom_bond_distance
_geom_bond_site_symmetry_2
C1 C2 1.414(16) .
C1 H1A 0.9600 .
C1 H1B 0.9600 .
C1 H1C 0.9600 .
C2 N1 1.363(13) .
C2 S1 1.709(11) .
C3 S1 1.498(13) .
C3 C4 1.542(15) .
C3 H3A 0.9300 .
C4 N1 1.331(12) .
C4 C5 1.440(15) .
C5 C6 1.344(13) .
C5 N2 1.418(12) .
C6 S2 1.720(13) .
C6 H6A 0.9300 .
C7 N2 1.273(12) .
C7 C8 1.497(17) .
C7 S2 1.732(11) .
C8 H8A 0.9600 .
C8 H8B 0.9600 .
C8 H8C 0.9600 .
C9 N3 1.150(10) .
C9 S3 1.622(8) .
N1 Fe1 2.215(7) .
N2 Fe1 2.279(7) .
N3 Fe1 2.084(7) .
Fe1 N3 2.084(7) 2_655
Fe1 N1 2.215(7) 2_655
Fe1 N2 2.279(7) 2_655

loop_
_geom_torsion_atom_site_label_1
_geom_torsion_atom_site_label_2
_geom_torsion_atom_site_label_3
_geom_torsion_atom_site_label_4
_geom_torsion
_geom_torsion_site_symmetry_4
S1 C3 C4 N1 -6.3(11) .
S1 C3 C4 C5 172.3(9) .
N1 C4 C5 C6 179.5(9) .
C3 C4 C5 C6 1.0(17) .
N1 C4 C5 N2 4.4(12) .
C3 C4 C5 N2 -174.2(9) .
N2 C5 C6 S2 1.0(11) .
C4 C5 C6 S2 -174.4(8) .
C5 C4 N1 C2 -175.3(8) .
C3 C4 N1 C2 3.5(11) .
C5 C4 N1 Fe1 5.8(10) .
C3 C4 N1 Fe1 -175.4(6) .
C1 C2 N1 C4 -179.1(10) .
S1 C2 N1 C4 0.1(10) .
C1 C2 N1 Fe1 -0.4(15) .
S1 C2 N1 Fe1 178.7(4) .
C8 C7 N2 C5 -177.1(9) .
S2 C7 N2 C5 2.4(10) .
C8 C7 N2 Fe1 9.9(15) .
S2 C7 N2 Fe1 -170.6(5) .
C6 C5 N2 C7 -2.3(11) .
C4 C5 N2 C7 173.6(8) .
C6 C5 N2 Fe1 172.7(7) .
C4 C5 N2 Fe1 -11.5(9) .
S3 C9 N3 Fe1 111(10) .
C9 N3 Fe1 N3 81(2) 2_655
C9 N3 Fe1 N1 171(2) 2_655
C9 N3 Fe1 N1 -19(2) .
C9 N3 Fe1 N2 -131(2) 2_655
C9 N3 Fe1 N2 -95(2) .
C4 N1 Fe1 N3 -99.4(6) .
C2 N1 Fe1 N3 81.9(8) .
C4 N1 Fe1 N3 163.6(6) 2_655
C2 N1 Fe1 N3 -15.0(8) 2_655
C4 N1 Fe1 N1 32.6(6) 2_655
C2 N1 Fe1 N1 -146.1(8) 2_655
C4 N1 Fe1 N2 72.6(6) 2_655
C2 N1 Fe1 N2 -106.1(8) 2_655
C4 N1 Fe1 N2 -8.9(6) .
C2 N1 Fe1 N2 172.5(8) .
C7 N2 Fe1 N3 -87.5(9) .
C5 N2 Fe1 N3 99.4(5) .
C7 N2 Fe1 N3 124.4(18) 2_655
C5 N2 Fe1 N3 -49(2) 2_655
C7 N2 Fe1 N1 12.3(9) 2_655
C5 N2 Fe1 N1 -160.9(5) 2_655
C7 N2 Fe1 N1 -176.5(9) .
C5 N2 Fe1 N1 10.4(5) .
C7 N2 Fe1 N2 87.3(9) 2_655
C5 N2 Fe1 N2 -85.8(5) 2_655
C4 C3 S1 C2 5.5(8) .
N1 C2 S1 C3 -3.6(8) .
C1 C2 S1 C3 175.6(10) .
C5 C6 S2 C7 0.2(9) .
N2 C7 S2 C6 -1.6(8) .
C8 C7 S2 C6 178.0(9) .
